data_7152261
loop_
_publ_author_name
'Banerjee, Swagata'
'Kitchen, Jonathan A.'
'Gunnlaugsson, Thorfinnur'
'Kelly, John M.'

_publ_section_title
;
 Synthesis and photophysical evaluation of a pyridinium
 4-amino-1,8-naphthalimide derivative that upon intercalation displays
 preference for AT-rich double-stranded DNA.
;
_journal_issue 15
_journal_name_full 'Organic &amp; biomolecular chemistry'
_journal_page_first 3033
_journal_page_last 3043
_journal_paper_doi 10.1039/c2ob06898b
_journal_volume 10
_journal_year 2012
_chemical_formula_sum 'C19 H16 F6 N3 O2 P'
_chemical_formula_weight 463.32
_chemical_name_systematic
;
?
;
_space_group_IT_number 14
_symmetry_cell_setting monoclinic
_symmetry_space_group_name_Hall '-P 2ybc'
_symmetry_space_group_name_H-M 'P 1 21/c 1'
_atom_sites_solution_hydrogens geom
_atom_sites_solution_primary direct
_atom_sites_solution_secondary difmap
_audit_creation_method SHELXL-97
_cell_angle_alpha 90.00
_cell_angle_beta 100.03(3)
_cell_angle_gamma 90.00
_cell_formula_units_Z 4
_cell_length_a 9.4536(19)
_cell_length_b 9.3865(19)
_cell_length_c 21.293(4)
_cell_measurement_reflns_used 4005
_cell_measurement_temperature 112(2)
_cell_measurement_theta_max 31.3254
_cell_measurement_theta_min 1.9424
_cell_volume 1860.6(7)
_computing_structure_refinement 'SHELXL-97 (Sheldrick, 1997)'
_computing_structure_solution 'SHELXS-97 (Sheldrick, 1990)'
_diffrn_ambient_temperature 112(2)
_diffrn_measured_fraction_theta_full 0.972
_diffrn_measured_fraction_theta_max 0.972
_diffrn_measurement_device_type 'Rigaku Saturn 724'
_diffrn_measurement_method '\f and \w scans'
_diffrn_radiation_monochromator graphite
_diffrn_radiation_source 'fine-focus sealed tube'
_diffrn_radiation_type MoK\a
_diffrn_radiation_wavelength 0.71073
_diffrn_reflns_av_R_equivalents 0.0428
_diffrn_reflns_av_sigmaI/netI 0.0438
_diffrn_reflns_limit_h_max 10
_diffrn_reflns_limit_h_min -11
_diffrn_reflns_limit_k_max 11
_diffrn_reflns_limit_k_min -7
_diffrn_reflns_limit_l_max 25
_diffrn_reflns_limit_l_min -16
_diffrn_reflns_number 6793
_diffrn_reflns_theta_full 25.00
_diffrn_reflns_theta_max 25.00
_diffrn_reflns_theta_min 2.19
_exptl_absorpt_coefficient_mu 0.230
_exptl_absorpt_correction_T_max 1.0000
_exptl_absorpt_correction_T_min 0.5575
_exptl_absorpt_correction_type multi-scan
_exptl_absorpt_process_details Crystalclear
_exptl_crystal_colour Orange
_exptl_crystal_density_diffrn 1.654
_exptl_crystal_density_method 'not measured'
_exptl_crystal_description Block
_exptl_crystal_F_000 944
_exptl_crystal_size_max 0.63
_exptl_crystal_size_mid 0.44
_exptl_crystal_size_min 0.43
_refine_diff_density_max 0.721
_refine_diff_density_min -0.408
_refine_diff_density_rms 0.081
_refine_ls_extinction_method none
_refine_ls_goodness_of_fit_ref 1.085
_refine_ls_hydrogen_treatment constr
_refine_ls_matrix_type full
_refine_ls_number_parameters 282
_refine_ls_number_reflns 3184
_refine_ls_number_restraints 0
_refine_ls_restrained_S_all 1.085
_refine_ls_R_factor_all 0.0600
_refine_ls_R_factor_gt 0.0548
_refine_ls_shift/su_max 0.000
_refine_ls_shift/su_mean 0.000
_refine_ls_structure_factor_coef Fsqd
_refine_ls_weighting_details 'calc w=1/[\s^2^(Fo^2^)+(0.0734P)^2^+2.7508P] where P=(Fo^2^+2Fc^2^)/3'
_refine_ls_weighting_scheme calc
_refine_ls_wR_factor_gt 0.1447
_refine_ls_wR_factor_ref 0.1512
_reflns_number_gt 3052
_reflns_number_total 3184
_reflns_threshold_expression >2sigma(I)
_cod_data_source_file c2ob06898b.txt
_cod_data_source_block sb67
_cod_depositor_comments
;
The following automatic conversions were performed:

'_symmetry_cell_setting' value 'Monoclinic' changed to 'monoclinic'
according to /home/saulius/struct/CIF-dictionaries/cif_core.dic
dictionary named 'cif_core.dic' version 2.4.1 from
2010-06-29.

'_exptl_absorpt_correction_type' value 'Multi-scan'
changed to 'multi-scan' according to
/home/saulius/struct/CIF-dictionaries/cif_core.dic dictionary named
'cif_core.dic' version 2.4.1 from 2010-06-29.

Automatic conversion script
Id: cif_fix_values 1715 2011-07-08 13:25:40Z adriana 
;
_cod_original_sg_symbol_H-M P2(1)/c
_cod_database_code 7152261

loop_
_symmetry_equiv_pos_as_xyz
'x, y, z'
'-x, y+1/2, -z+1/2'
'-x, -y, -z'
'x, -y-1/2, z-1/2'

loop_
_atom_site_label
_atom_site_type_symbol
_atom_site_fract_x
_atom_site_fract_y
_atom_site_fract_z
_atom_site_U_iso_or_equiv
_atom_site_adp_type
_atom_site_occupancy
_atom_site_symmetry_multiplicity
_atom_site_calc_flag
_atom_site_refinement_flags
O1 O 0.04515(18) 0.85881(19) 0.03802(8) 0.0214(4) Uani 1 1 d .
O2 O 0.40945(19) 1.12811(19) 0.14510(8) 0.0228(4) Uani 1 1 d .
N1 N 0.7747(2) 0.7067(2) -0.00059(11) 0.0266(5) Uani 1 1 d .
H1X H 0.8703 0.7259 0.0113 0.032 Uiso 1 1 d .
H1Y H 0.7445 0.6353 -0.0328 0.032 Uiso 1 1 d .
N2 N 0.2282(2) 0.9917(2) 0.09120(9) 0.0163(4) Uani 1 1 d .
N3 N 0.2108(2) 1.0291(2) 0.23046(10) 0.0184(5) Uani 1 1 d .
C1 C 0.3748(3) 1.0278(3) 0.10828(11) 0.0175(5) Uani 1 1 d .
C2 C 0.4758(3) 0.9416(3) 0.08150(11) 0.0167(5) Uani 1 1 d .
C3 C 0.6224(3) 0.9675(3) 0.09726(12) 0.0206(5) Uani 1 1 d .
H3 H 0.6559 1.0412 0.1267 0.025 Uiso 1 1 calc R
C4 C 0.7210(3) 0.8876(3) 0.07076(12) 0.0216(5) Uani 1 1 d .
H4 H 0.8207 0.9059 0.0835 0.026 Uiso 1 1 calc R
C5 C 0.6767(3) 0.7803(3) 0.02545(12) 0.0212(5) Uani 1 1 d .
C6 C 0.5257(3) 0.7516(3) 0.00739(12) 0.0206(5) Uani 1 1 d .
C7 C 0.4694(3) 0.6488(3) -0.03930(13) 0.0254(6) Uani 1 1 d .
H7 H 0.5337 0.5967 -0.0602 0.030 Uiso 1 1 calc R
C8 C 0.3253(3) 0.6227(3) -0.05503(13) 0.0276(6) Uani 1 1 d .
H8 H 0.2909 0.5536 -0.0866 0.033 Uiso 1 1 calc R
C9 C 0.2288(3) 0.6976(3) -0.02471(12) 0.0233(6) Uani 1 1 d .
H9 H 0.1290 0.6775 -0.0348 0.028 Uiso 1 1 calc R
C10 C 0.2784(3) 0.8013(3) 0.01999(11) 0.0174(5) Uani 1 1 d .
C11 C 0.4272(3) 0.8312(2) 0.03675(11) 0.0170(5) Uani 1 1 d .
C12 C 0.1742(3) 0.8822(3) 0.04932(11) 0.0171(5) Uani 1 1 d .
C13 C 0.1224(3) 1.0800(3) 0.11640(11) 0.0188(5) Uani 1 1 d .
H13A H 0.0340 1.0868 0.0839 0.023 Uiso 1 1 calc R
H13B H 0.1615 1.1774 0.1244 0.023 Uiso 1 1 calc R
C14 C 0.0841(3) 1.0206(3) 0.17800(12) 0.0224(6) Uani 1 1 d .
H14A H 0.0034 1.0758 0.1898 0.027 Uiso 1 1 calc R
H14B H 0.0531 0.9202 0.1715 0.027 Uiso 1 1 calc R
C15 C 0.2909(3) 0.9116(3) 0.24809(12) 0.0233(6) Uani 1 1 d .
H15 H 0.2605 0.8217 0.2302 0.028 Uiso 1 1 calc R
C16 C 0.4162(3) 0.9220(3) 0.29189(13) 0.0291(6) Uani 1 1 d .
H16 H 0.4720 0.8395 0.3049 0.035 Uiso 1 1 calc R
C17 C 0.4597(3) 1.0548(3) 0.31672(13) 0.0304(6) Uani 1 1 d .
H17 H 0.5476 1.0644 0.3458 0.036 Uiso 1 1 calc R
C18 C 0.3756(3) 1.1725(3) 0.29919(13) 0.0287(6) Uani 1 1 d .
H18 H 0.4034 1.2631 0.3170 0.034 Uiso 1 1 calc R
C19 C 0.2509(3) 1.1579(3) 0.25567(12) 0.0233(6) Uani 1 1 d .
H19 H 0.1926 1.2389 0.2432 0.028 Uiso 1 1 calc R
P1 P 0.10629(7) 0.53203(7) 0.16054(3) 0.0228(2) Uani 1 1 d .
F1 F 0.20744(17) 0.66053(16) 0.14535(7) 0.0261(4) Uani 1 1 d .
F2 F 0.0078(2) 0.4032(2) 0.17685(11) 0.0485(5) Uani 1 1 d .
F3 F -0.0077(3) 0.6432(2) 0.17576(16) 0.0763(9) Uani 1 1 d .
F4 F 0.0330(3) 0.5274(3) 0.08780(11) 0.0655(7) Uani 1 1 d .
F5 F 0.2237(2) 0.42113(19) 0.14503(12) 0.0510(6) Uani 1 1 d .
F6 F 0.1858(3) 0.5331(3) 0.23285(9) 0.0658(7) Uani 1 1 d .

loop_
_atom_site_aniso_label
_atom_site_aniso_U_11
_atom_site_aniso_U_22
_atom_site_aniso_U_33
_atom_site_aniso_U_23
_atom_site_aniso_U_13
_atom_site_aniso_U_12
O1 0.0191(9) 0.0206(9) 0.0244(9) 0.0013(7) 0.0030(7) -0.0028(7)
O2 0.0270(9) 0.0209(9) 0.0213(9) -0.0053(7) 0.0063(7) -0.0062(7)
N1 0.0213(11) 0.0250(12) 0.0344(12) -0.0029(10) 0.0075(9) -0.0007(9)
N2 0.0190(10) 0.0159(10) 0.0148(9) 0.0004(8) 0.0056(8) 0.0008(8)
N3 0.0225(10) 0.0177(10) 0.0169(10) 0.0004(8) 0.0085(8) -0.0011(8)
C1 0.0207(12) 0.0173(12) 0.0148(11) 0.0060(9) 0.0040(9) -0.0025(10)
C2 0.0202(12) 0.0157(11) 0.0151(11) 0.0050(9) 0.0050(9) -0.0001(9)
C3 0.0223(13) 0.0206(13) 0.0189(12) 0.0043(9) 0.0035(10) -0.0027(10)
C4 0.0147(11) 0.0264(13) 0.0237(12) 0.0085(10) 0.0038(10) -0.0009(10)
C5 0.0267(13) 0.0190(12) 0.0205(12) 0.0084(10) 0.0107(10) 0.0021(10)
C6 0.0255(13) 0.0173(12) 0.0207(12) 0.0067(10) 0.0088(10) 0.0011(10)
C7 0.0338(15) 0.0196(13) 0.0254(13) -0.0012(10) 0.0127(11) 0.0016(11)
C8 0.0335(15) 0.0232(13) 0.0278(14) -0.0069(11) 0.0101(11) -0.0046(11)
C9 0.0269(13) 0.0207(13) 0.0235(13) -0.0001(10) 0.0075(10) -0.0055(10)
C10 0.0228(12) 0.0145(11) 0.0159(11) 0.0030(9) 0.0059(9) -0.0024(9)
C11 0.0233(12) 0.0133(11) 0.0153(11) 0.0061(9) 0.0055(9) 0.0001(9)
C12 0.0208(12) 0.0148(11) 0.0161(11) 0.0044(9) 0.0045(9) -0.0009(9)
C13 0.0199(12) 0.0197(12) 0.0178(12) -0.0004(9) 0.0057(9) 0.0039(10)
C14 0.0200(12) 0.0269(14) 0.0210(12) -0.0012(10) 0.0059(10) -0.0011(10)
C15 0.0358(14) 0.0146(12) 0.0219(12) 0.0007(10) 0.0113(11) 0.0037(11)
C16 0.0338(15) 0.0312(15) 0.0239(13) 0.0057(11) 0.0096(11) 0.0087(12)
C17 0.0271(14) 0.0447(17) 0.0203(13) -0.0022(12) 0.0066(11) -0.0035(13)
C18 0.0383(15) 0.0280(14) 0.0223(13) -0.0078(11) 0.0120(11) -0.0096(12)
C19 0.0321(14) 0.0171(12) 0.0231(13) -0.0028(10) 0.0119(11) 0.0005(10)
P1 0.0261(4) 0.0158(4) 0.0279(4) 0.0021(2) 0.0089(3) 0.0002(3)
F1 0.0331(8) 0.0169(8) 0.0293(8) 0.0004(6) 0.0083(6) -0.0038(6)
F2 0.0386(10) 0.0311(10) 0.0791(15) 0.0166(9) 0.0192(10) -0.0073(8)
F3 0.0635(15) 0.0342(12) 0.150(3) 0.0126(13) 0.0709(16) 0.0152(10)
F4 0.0726(16) 0.0654(15) 0.0471(12) 0.0132(11) -0.0209(11) -0.0340(13)
F5 0.0493(12) 0.0188(9) 0.0919(16) -0.0040(9) 0.0314(11) 0.0013(8)
F6 0.1002(19) 0.0690(16) 0.0256(10) 0.0092(10) 0.0039(11) -0.0311(14)

loop_
_atom_type_symbol
_atom_type_description
_atom_type_scat_dispersion_real
_atom_type_scat_dispersion_imag
_atom_type_scat_source
C C 0.0033 0.0016 'International Tables Vol C Tables 4.2.6.8 and 6.1.1.4'
H H 0.0000 0.0000 'International Tables Vol C Tables 4.2.6.8 and 6.1.1.4'
N N 0.0061 0.0033 'International Tables Vol C Tables 4.2.6.8 and 6.1.1.4'
F F 0.0171 0.0103 'International Tables Vol C Tables 4.2.6.8 and 6.1.1.4'
P P 0.1023 0.0942 'International Tables Vol C Tables 4.2.6.8 and 6.1.1.4'
O O 0.0106 0.0060 'International Tables Vol C Tables 4.2.6.8 and 6.1.1.4'

loop_
_geom_angle_atom_site_label_1
_geom_angle_atom_site_label_2
_geom_angle_atom_site_label_3
_geom_angle
C5 N1 H1X 120.1
C5 N1 H1Y 120.5
H1X N1 H1Y 119.4
C12 N2 C1 125.0(2)
C12 N2 C13 116.9(2)
C1 N2 C13 118.1(2)
C19 N3 C15 121.0(2)
C19 N3 C14 118.7(2)
C15 N3 C14 120.1(2)
O2 C1 N2 119.1(2)
O2 C1 C2 124.0(2)
N2 C1 C2 116.8(2)
C3 C2 C11 118.7(2)
C3 C2 C1 120.5(2)
C11 C2 C1 120.8(2)
C2 C3 C4 121.2(2)
C2 C3 H3 119.4
C4 C3 H3 119.4
C3 C4 C5 121.6(2)
C3 C4 H4 119.2
C5 C4 H4 119.2
N1 C5 C4 120.3(2)
N1 C5 C6 121.0(2)
C4 C5 C6 118.7(2)
C11 C6 C7 118.1(2)
C11 C6 C5 118.7(2)
C7 C6 C5 123.3(2)
C8 C7 C6 122.0(2)
C8 C7 H7 119.0
C6 C7 H7 119.0
C7 C8 C9 120.0(3)
C7 C8 H8 120.0
C9 C8 H8 120.0
C10 C9 C8 120.1(2)
C10 C9 H9 119.9
C8 C9 H9 119.9
C9 C10 C11 121.0(2)
C9 C10 C12 119.0(2)
C11 C10 C12 120.0(2)
C10 C11 C6 118.9(2)
C10 C11 C2 120.1(2)
C6 C11 C2 121.0(2)
O1 C12 N2 119.9(2)
O1 C12 C10 123.0(2)
N2 C12 C10 117.1(2)
N2 C13 C14 112.7(2)
N2 C13 H13A 109.0
C14 C13 H13A 109.0
N2 C13 H13B 109.0
C14 C13 H13B 109.0
H13A C13 H13B 107.8
N3 C14 C13 110.2(2)
N3 C14 H14A 109.6
C13 C14 H14A 109.6
N3 C14 H14B 109.6
C13 C14 H14B 109.6
H14A C14 H14B 108.1
N3 C15 C16 120.3(2)
N3 C15 H15 119.9
C16 C15 H15 119.9
C15 C16 C17 118.9(3)
C15 C16 H16 120.5
C17 C16 H16 120.5
C18 C17 C16 119.9(3)
C18 C17 H17 120.0
C16 C17 H17 120.0
C19 C18 C17 119.4(3)
C19 C18 H18 120.3
C17 C18 H18 120.3
N3 C19 C18 120.4(2)
N3 C19 H19 119.8
C18 C19 H19 119.8
F3 P1 F4 91.22(17)
F3 P1 F6 91.23(17)
F4 P1 F6 177.50(16)
F3 P1 F5 179.14(12)
F4 P1 F5 88.92(15)
F6 P1 F5 88.63(14)
F3 P1 F2 90.61(12)
F4 P1 F2 91.10(12)
F6 P1 F2 89.40(12)
F5 P1 F2 90.24(11)
F3 P1 F1 89.82(10)
F4 P1 F1 89.90(10)
F6 P1 F1 89.58(10)
F5 P1 F1 89.32(9)
F2 P1 F1 178.90(11)

loop_
_geom_bond_atom_site_label_1
_geom_bond_atom_site_label_2
_geom_bond_distance
O1 C12 1.222(3)
O2 C1 1.233(3)
N1 C5 1.350(3)
N1 H1X 0.9128
N1 H1Y 0.9658
N2 C12 1.397(3)
N2 C1 1.412(3)
N2 C13 1.470(3)
N3 C19 1.350(3)
N3 C15 1.353(3)
N3 C14 1.491(3)
C1 C2 1.442(3)
C2 C3 1.390(3)
C2 C11 1.428(3)
C3 C4 1.390(4)
C3 H3 0.9500
C4 C5 1.407(4)
C4 H4 0.9500
C5 C6 1.437(4)
C6 C11 1.421(3)
C6 C7 1.421(4)
C7 C8 1.367(4)
C7 H7 0.9500
C8 C9 1.396(4)
C8 H8 0.9500
C9 C10 1.385(4)
C9 H9 0.9500
C10 C11 1.418(3)
C10 C12 1.467(3)
C13 C14 1.526(3)
C13 H13A 0.9900
C13 H13B 0.9900
C14 H14A 0.9900
C14 H14B 0.9900
C15 C16 1.378(4)
C15 H15 0.9500
C16 C17 1.388(4)
C16 H16 0.9500
C17 C18 1.374(4)
C17 H17 0.9500
C18 C19 1.373(4)
C18 H18 0.9500
C19 H19 0.9500
P1 F3 1.574(2)
P1 F4 1.583(2)
P1 F6 1.591(2)
P1 F5 1.5977(19)
P1 F2 1.6008(18)
P1 F1 1.6067(16)

loop_
_geom_hbond_atom_site_label_D
_geom_hbond_atom_site_label_H
_geom_hbond_atom_site_label_A
_geom_hbond_distance_DH
_geom_hbond_distance_HA
_geom_hbond_distance_DA
_geom_hbond_angle_DHA
_geom_hbond_site_symmetry_A
N1 H1X O1 0.91 2.07 2.919(3) 154.1 1_655
N1 H1Y F5 0.97 2.52 3.304(3) 138.7 3_665

loop_
_geom_torsion_atom_site_label_1
_geom_torsion_atom_site_label_2
_geom_torsion_atom_site_label_3
_geom_torsion_atom_site_label_4
_geom_torsion
C12 N2 C1 O2 179.0(2)
C13 N2 C1 O2 2.4(3)
C12 N2 C1 C2 -1.8(3)
C13 N2 C1 C2 -178.40(19)
O2 C1 C2 C3 0.9(4)
N2 C1 C2 C3 -178.2(2)
O2 C1 C2 C11 -177.0(2)
N2 C1 C2 C11 3.8(3)
C11 C2 C3 C4 -0.5(3)
C1 C2 C3 C4 -178.5(2)
C2 C3 C4 C5 2.0(4)
C3 C4 C5 N1 178.4(2)
C3 C4 C5 C6 -1.2(4)
N1 C5 C6 C11 179.4(2)
C4 C5 C6 C11 -1.0(3)
N1 C5 C6 C7 -1.7(4)
C4 C5 C6 C7 178.0(2)
C11 C6 C7 C8 -1.8(4)
C5 C6 C7 C8 179.3(2)
C6 C7 C8 C9 -0.3(4)
C7 C8 C9 C10 1.9(4)
C8 C9 C10 C11 -1.3(4)
C8 C9 C10 C12 177.6(2)
C9 C10 C11 C6 -0.7(3)
C12 C10 C11 C6 -179.7(2)
C9 C10 C11 C2 178.0(2)
C12 C10 C11 C2 -0.9(3)
C7 C6 C11 C10 2.2(3)
C5 C6 C11 C10 -178.8(2)
C7 C6 C11 C2 -176.6(2)
C5 C6 C11 C2 2.5(3)
C3 C2 C11 C10 179.5(2)
C1 C2 C11 C10 -2.5(3)
C3 C2 C11 C6 -1.7(3)
C1 C2 C11 C6 176.2(2)
C1 N2 C12 O1 179.4(2)
C13 N2 C12 O1 -4.0(3)
C1 N2 C12 C10 -1.4(3)
C13 N2 C12 C10 175.16(19)
C9 C10 C12 O1 3.0(4)
C11 C10 C12 O1 -178.1(2)
C9 C10 C12 N2 -176.2(2)
C11 C10 C12 N2 2.8(3)
C12 N2 C13 C14 89.4(2)
C1 N2 C13 C14 -93.8(3)
C19 N3 C14 C13 72.9(3)
C15 N3 C14 C13 -101.2(3)
N2 C13 C14 N3 67.0(3)
C19 N3 C15 C16 -0.7(4)
C14 N3 C15 C16 173.3(2)
N3 C15 C16 C17 -1.0(4)
C15 C16 C17 C18 2.2(4)
C16 C17 C18 C19 -1.9(4)
C15 N3 C19 C18 1.0(4)
C14 N3 C19 C18 -173.1(2)
C17 C18 C19 N3 0.3(4)
